data_4068334
loop_
_publ_author_name
'Buschhaus, Miriam S. A.'
'Semiao, Christopher J.'
'Legzdins, Peter'

_publ_section_title
;
 Reactions of Two Cp*W(NO) Complexes with Heterocyclic Olefins
;
_journal_issue 4
_journal_name_full Organometallics
_journal_page_first 1122
_journal_paper_doi 10.1021/om800724d
_journal_volume 28
_journal_year 2009
_chemical_formula_moiety 'C19 H31 N O2 W'
_chemical_formula_sum 'C19 H31 N O2 W'
_chemical_formula_weight 489.30
_chemical_name_systematic
;
 ?
;
_space_group_IT_number 14
_symmetry_cell_setting monoclinic
_symmetry_space_group_name_Hall '-P 2yn'
_symmetry_space_group_name_H-M 'P 1 21/n 1'
_atom_sites_solution_hydrogens geom
_atom_sites_solution_primary direct
_atom_sites_solution_secondary difmap
_audit_creation_method SHELXL-97
_cell_angle_alpha 90.00
_cell_angle_beta 99.6060(10)
_cell_angle_gamma 90.00
_cell_formula_units_Z 4
_cell_length_a 8.18770(10)
_cell_length_b 15.1554(3)
_cell_length_c 15.3309(3)
_cell_measurement_temperature 173(2)
_cell_measurement_theta_max 28.0
_cell_measurement_theta_min 1.9
_cell_volume 1875.70(6)
_computing_structure_refinement 'SHELXL-97 (Sheldrick, 1997)'
_diffrn_ambient_temperature 173(2)
_diffrn_measured_fraction_theta_full 0.989
_diffrn_measured_fraction_theta_max 0.989
_diffrn_radiation_monochromator graphite
_diffrn_radiation_source 'fine-focus sealed tube'
_diffrn_radiation_type MoK\a
_diffrn_radiation_wavelength 0.71073
_diffrn_reflns_av_R_equivalents 0.0297
_diffrn_reflns_av_sigmaI/netI 0.0195
_diffrn_reflns_limit_h_max 10
_diffrn_reflns_limit_h_min -10
_diffrn_reflns_limit_k_max 18
_diffrn_reflns_limit_k_min -19
_diffrn_reflns_limit_l_max 20
_diffrn_reflns_limit_l_min -20
_diffrn_reflns_number 30721
_diffrn_reflns_theta_full 28.02
_diffrn_reflns_theta_max 28.02
_diffrn_reflns_theta_min 1.90
_exptl_absorpt_coefficient_mu 6.168
_exptl_absorpt_correction_T_max 0.291
_exptl_absorpt_correction_T_min 0.171
_exptl_absorpt_correction_type multi-scan
_exptl_crystal_colour orange
_exptl_crystal_density_diffrn 1.733
_exptl_crystal_density_method 'not measured'
_exptl_crystal_description prism
_exptl_crystal_F_000 968
_exptl_crystal_size_max 0.2
_exptl_crystal_size_mid 0.2
_exptl_crystal_size_min 0.2
_refine_diff_density_max 0.378
_refine_diff_density_min -1.096
_refine_diff_density_rms 0.149
_refine_ls_extinction_method none
_refine_ls_goodness_of_fit_ref 1.155
_refine_ls_hydrogen_treatment constr
_refine_ls_matrix_type full
_refine_ls_number_parameters 216
_refine_ls_number_reflns 4487
_refine_ls_number_restraints 0
_refine_ls_restrained_S_all 1.155
_refine_ls_R_factor_all 0.0193
_refine_ls_R_factor_gt 0.0161
_refine_ls_shift/su_max 0.012
_refine_ls_shift/su_mean 0.000
_refine_ls_structure_factor_coef Fsqd
_refine_ls_weighting_details 'calc w=1/[\s^2^(Fo^2^)+(0.0239P)^2^+0.0000P] where P=(Fo^2^+2Fc^2^)/3'
_refine_ls_weighting_scheme calc
_refine_ls_wR_factor_gt 0.0423
_refine_ls_wR_factor_ref 0.0430
_reflns_number_gt 4001
_reflns_number_total 4487
_reflns_threshold_expression >2sigma(I)
_cod_data_source_file om800724d_si_001.cif
_cod_data_source_block pl292_0m
_cod_depositor_comments
;
The following automatic conversions were performed:

'_symmetry_cell_setting' value 'Monoclinic' changed to 'monoclinic'
according to /home/saulius/struct/CIF-dictionaries/cif_core.dic
dictionary named 'cif_core.dic' version 2.4.2 from
2011-04-26.

'_exptl_absorpt_correction_type' value 'Multi-scan'
changed to 'multi-scan' according to
/home/saulius/struct/CIF-dictionaries/cif_core.dic dictionary named
'cif_core.dic' version 2.4.2 from 2011-04-26.

Automatic conversion script
Id: cif_fix_values 1715 2011-07-08 13:25:40Z adriana 
;
_cod_original_sg_symbol_H-M P21/n
_cod_database_code 4068334

loop_
_symmetry_equiv_pos_as_xyz
'x, y, z'
'-x+1/2, y+1/2, -z+1/2'
'-x, -y, -z'
'x-1/2, -y-1/2, z-1/2'

loop_
_atom_site_label
_atom_site_type_symbol
_atom_site_fract_x
_atom_site_fract_y
_atom_site_fract_z
_atom_site_U_iso_or_equiv
_atom_site_adp_type
_atom_site_occupancy
_atom_site_symmetry_multiplicity
_atom_site_calc_flag
_atom_site_refinement_flags
C1 C 0.3445(3) 0.25455(18) 0.47583(16) 0.0316(6) Uani 1 1 d .
H1A H 0.3596 0.2850 0.4206 0.038 Uiso 1 1 calc R
H1B H 0.4245 0.2791 0.5255 0.038 Uiso 1 1 calc R
C2 C 0.1669(3) 0.26599(15) 0.49290(14) 0.0214(5) Uani 1 1 d .
H2 H 0.0854 0.2790 0.4382 0.026 Uiso 1 1 calc R
C3 C 0.1316(3) 0.17116(15) 0.54057(15) 0.0199(5) Uani 1 1 d .
H3 H 0.0451 0.1384 0.4993 0.024 Uiso 1 1 calc R
C4 C 0.2991(3) 0.12589(17) 0.53896(16) 0.0307(6) Uani 1 1 d .
H4A H 0.3746 0.1365 0.5955 0.037 Uiso 1 1 calc R
H4B H 0.2831 0.0614 0.5313 0.037 Uiso 1 1 calc R
C5 C 0.0781(3) 0.17181(15) 0.63532(15) 0.0184(4) Uani 1 1 d .
H5 H 0.1759 0.1554 0.6806 0.022 Uiso 1 1 calc R
C6 C -0.0691(3) 0.11199(15) 0.64716(14) 0.0218(5) Uani 1 1 d .
C7 C -0.0149(3) 0.01467(15) 0.64405(17) 0.0323(6) Uani 1 1 d .
H7A H 0.0147 0.0019 0.5860 0.049 Uiso 1 1 calc R
H7B H -0.1063 -0.0238 0.6539 0.049 Uiso 1 1 calc R
H7C H 0.0811 0.0041 0.6903 0.049 Uiso 1 1 calc R
C8 C -0.2247(3) 0.12538(16) 0.57790(16) 0.0297(5) Uani 1 1 d .
H8A H -0.2636 0.1863 0.5808 0.045 Uiso 1 1 calc R
H8B H -0.3114 0.0847 0.5897 0.045 Uiso 1 1 calc R
H8C H -0.1986 0.1138 0.5188 0.045 Uiso 1 1 calc R
C9 C -0.1127(3) 0.13183(18) 0.73848(16) 0.0363(6) Uani 1 1 d .
H9A H -0.0147 0.1228 0.7839 0.054 Uiso 1 1 calc R
H9B H -0.2015 0.0922 0.7497 0.054 Uiso 1 1 calc R
H9C H -0.1497 0.1932 0.7403 0.054 Uiso 1 1 calc R
C10 C 0.3468(2) 0.34629(15) 0.70603(13) 0.0174(4) Uani 1 1 d .
C11 C 0.2200(3) 0.33596(15) 0.75958(13) 0.0171(4) Uani 1 1 d .
C12 C 0.0951(2) 0.40022(14) 0.73320(13) 0.0177(4) Uani 1 1 d .
C13 C 0.1428(2) 0.45120(14) 0.66273(13) 0.0179(4) Uani 1 1 d .
C14 C 0.2994(2) 0.41811(14) 0.64637(14) 0.0180(4) Uani 1 1 d .
C15 C 0.5088(3) 0.29729(15) 0.71999(16) 0.0246(5) Uani 1 1 d .
H15A H 0.5672 0.3089 0.6703 0.037 Uiso 1 1 calc R
H15B H 0.4878 0.2338 0.7236 0.037 Uiso 1 1 calc R
H15C H 0.5771 0.3172 0.7751 0.037 Uiso 1 1 calc R
C16 C 0.2313(3) 0.27440(17) 0.83735(14) 0.0257(5) Uani 1 1 d .
H16A H 0.3167 0.2955 0.8853 0.039 Uiso 1 1 calc R
H16B H 0.2602 0.2151 0.8195 0.039 Uiso 1 1 calc R
H16C H 0.1242 0.2725 0.8579 0.039 Uiso 1 1 calc R
C17 C -0.0563(3) 0.41818(16) 0.77444(15) 0.0275(5) Uani 1 1 d .
H17A H -0.0825 0.3659 0.8071 0.041 Uiso 1 1 calc R
H17B H -0.1502 0.4320 0.7279 0.041 Uiso 1 1 calc R
H17C H -0.0347 0.4683 0.8151 0.041 Uiso 1 1 calc R
C18 C 0.0508(3) 0.53046(16) 0.62133(15) 0.0279(5) Uani 1 1 d .
H18A H -0.0652 0.5147 0.6004 0.042 Uiso 1 1 calc R
H18B H 0.1014 0.5507 0.5713 0.042 Uiso 1 1 calc R
H18C H 0.0561 0.5778 0.6653 0.042 Uiso 1 1 calc R
C19 C 0.4010(3) 0.45862(16) 0.58295(15) 0.0271(5) Uani 1 1 d .
H19A H 0.4568 0.5117 0.6096 0.041 Uiso 1 1 calc R
H19B H 0.3282 0.4744 0.5278 0.041 Uiso 1 1 calc R
H19C H 0.4840 0.4160 0.5704 0.041 Uiso 1 1 calc R
N1 N -0.1202(2) 0.32594(12) 0.56187(12) 0.0187(4) Uani 1 1 d .
O1 O -0.26363(18) 0.35219(12) 0.53666(11) 0.0328(4) Uani 1 1 d .
O2 O 0.3685(2) 0.16074(13) 0.46816(12) 0.0356(4) Uani 1 1 d .
W1 W 0.089355(9) 0.307602(5) 0.608565(5) 0.01328(4) Uani 1 1 d .

loop_
_atom_site_aniso_label
_atom_site_aniso_U_11
_atom_site_aniso_U_22
_atom_site_aniso_U_33
_atom_site_aniso_U_23
_atom_site_aniso_U_13
_atom_site_aniso_U_12
C1 0.0271(12) 0.0432(16) 0.0270(13) -0.0061(11) 0.0122(10) -0.0038(11)
C2 0.0224(11) 0.0257(13) 0.0162(11) 0.0008(9) 0.0037(8) -0.0034(10)
C3 0.0196(11) 0.0192(11) 0.0207(11) -0.0065(9) 0.0025(9) 0.0005(9)
C4 0.0271(12) 0.0282(14) 0.0370(14) -0.0099(11) 0.0062(10) 0.0066(11)
C5 0.0207(11) 0.0165(11) 0.0168(10) 0.0007(9) -0.0006(8) 0.0015(9)
C6 0.0248(11) 0.0148(11) 0.0248(12) 0.0022(9) 0.0012(9) -0.0031(9)
C7 0.0395(14) 0.0160(12) 0.0383(14) 0.0045(10) -0.0028(11) -0.0033(11)
C8 0.0240(11) 0.0264(13) 0.0372(14) 0.0064(11) 0.0003(10) -0.0061(10)
C9 0.0441(15) 0.0353(15) 0.0325(14) 0.0013(12) 0.0149(12) -0.0115(13)
C10 0.0155(10) 0.0192(11) 0.0168(10) -0.0044(9) 0.0004(8) -0.0042(9)
C11 0.0198(10) 0.0175(11) 0.0131(10) -0.0025(9) 0.0001(8) -0.0026(9)
C12 0.0199(10) 0.0169(11) 0.0167(10) -0.0049(8) 0.0042(8) -0.0012(9)
C13 0.0202(10) 0.0134(11) 0.0198(11) -0.0026(8) 0.0022(8) -0.0001(9)
C14 0.0171(10) 0.0166(11) 0.0212(11) -0.0048(9) 0.0055(8) -0.0051(9)
C15 0.0169(11) 0.0287(14) 0.0270(13) -0.0033(9) -0.0002(9) 0.0012(9)
C16 0.0302(12) 0.0300(13) 0.0159(11) 0.0017(10) 0.0006(9) -0.0009(11)
C17 0.0281(12) 0.0305(14) 0.0270(12) -0.0017(10) 0.0135(10) 0.0031(11)
C18 0.0333(12) 0.0187(12) 0.0338(13) 0.0013(10) 0.0121(10) -0.0009(11)
C19 0.0284(12) 0.0248(13) 0.0306(13) -0.0003(10) 0.0126(10) -0.0072(11)
N1 0.0181(9) 0.0179(9) 0.0203(10) 0.0028(7) 0.0032(7) 0.0009(8)
O1 0.0161(8) 0.0351(11) 0.0463(11) 0.0112(8) 0.0031(7) 0.0074(8)
O2 0.0308(9) 0.0435(11) 0.0359(10) -0.0171(9) 0.0152(8) 0.0046(9)
W1 0.01347(6) 0.01288(6) 0.01369(5) -0.00010(3) 0.00279(4) -0.00025(3)

loop_
_atom_type_symbol
_atom_type_description
_atom_type_scat_dispersion_real
_atom_type_scat_dispersion_imag
_atom_type_scat_source
C C 0.0033 0.0016 'International Tables Vol C Tables 4.2.6.8 and 6.1.1.4'
H H 0.0000 0.0000 'International Tables Vol C Tables 4.2.6.8 and 6.1.1.4'
N N 0.0061 0.0033 'International Tables Vol C Tables 4.2.6.8 and 6.1.1.4'
O O 0.0106 0.0060 'International Tables Vol C Tables 4.2.6.8 and 6.1.1.4'
W W -0.8490 6.8722 'International Tables Vol C Tables 4.2.6.8 and 6.1.1.4'

loop_
_geom_angle_atom_site_label_1
_geom_angle_atom_site_label_2
_geom_angle_atom_site_label_3
_geom_angle
O2 C1 C2 105.78(18)
C1 C2 C3 102.56(18)
C1 C2 W1 127.94(16)
C3 C2 W1 77.68(11)
C4 C3 C5 113.67(19)
C4 C3 C2 99.10(17)
C5 C3 C2 119.55(17)
C4 C3 W1 126.40(16)
C5 C3 W1 60.53(10)
C2 C3 W1 59.09(10)
O2 C4 C3 108.7(2)
C6 C5 C3 116.42(18)
C6 C5 W1 131.19(15)
C3 C5 W1 78.44(12)
C8 C6 C9 108.3(2)
C8 C6 C5 114.63(18)
C9 C6 C5 107.33(19)
C8 C6 C7 108.39(18)
C9 C6 C7 109.14(19)
C5 C6 C7 108.92(18)
C14 C10 C11 107.64(18)
C14 C10 C15 127.19(19)
C11 C10 C15 124.7(2)
C14 C10 W1 71.20(11)
C11 C10 W1 72.00(11)
C15 C10 W1 128.24(15)
C12 C11 C10 108.51(18)
C12 C11 C16 126.61(19)
C10 C11 C16 124.5(2)
C12 C11 W1 70.58(11)
C10 C11 W1 73.67(11)
C16 C11 W1 127.34(15)
C11 C12 C13 108.03(17)
C11 C12 C17 127.41(19)
C13 C12 C17 124.43(19)
C11 C12 W1 74.89(12)
C13 C12 W1 71.47(11)
C17 C12 W1 122.64(14)
C12 C13 C14 107.87(18)
C12 C13 C18 124.65(19)
C14 C13 C18 127.2(2)
C12 C13 W1 73.06(12)
C14 C13 W1 74.55(12)
C18 C13 W1 122.83(15)
C10 C14 C13 107.95(18)
C10 C14 C19 126.83(19)
C13 C14 C19 125.0(2)
C10 C14 W1 74.40(12)
C13 C14 W1 70.23(11)
C19 C14 W1 125.24(14)
O1 N1 W1 169.22(17)
C4 O2 C1 103.23(16)
N1 W1 C2 96.68(8)
N1 W1 C5 99.30(8)
C2 W1 C5 84.22(9)
N1 W1 C13 96.25(8)
C2 W1 C13 121.21(8)
C5 W1 C13 148.30(8)
N1 W1 C12 96.94(8)
C2 W1 C12 154.36(8)
C5 W1 C12 114.75(8)
C13 W1 C12 35.47(7)
N1 W1 C3 99.35(8)
C2 W1 C3 43.23(8)
C5 W1 C3 41.03(8)
C13 W1 C3 159.15(7)
C12 W1 C3 152.83(8)
N1 W1 C14 126.57(8)
C2 W1 C14 96.26(8)
C5 W1 C14 133.50(8)
C13 W1 C14 35.22(7)
C12 W1 C14 58.28(7)
C3 W1 C14 124.34(7)
N1 W1 C11 127.12(8)
C2 W1 C11 136.09(8)
C5 W1 C11 90.80(8)
C13 W1 C11 57.99(7)
C12 W1 C11 34.52(7)
C3 W1 C11 120.16(7)
C14 W1 C11 57.39(7)
N1 W1 C10 152.90(8)
C2 W1 C10 103.85(8)
C5 W1 C10 100.20(8)
C13 W1 C10 57.96(7)
C12 W1 C10 57.64(7)
C3 W1 C10 107.72(7)
C14 W1 C10 34.40(7)
C11 W1 C10 34.33(7)

loop_
_geom_bond_atom_site_label_1
_geom_bond_atom_site_label_2
_geom_bond_distance
C1 O2 1.443(3)
C1 C2 1.529(3)
C2 C3 1.659(3)
C2 W1 2.079(2)
C3 C4 1.537(3)
C3 C5 1.586(3)
C3 W1 2.367(2)
C4 O2 1.409(3)
C5 C6 1.542(3)
C5 W1 2.104(2)
C6 C8 1.530(3)
C6 C9 1.531(3)
C6 C7 1.543(3)
C10 C14 1.433(3)
C10 C11 1.436(3)
C10 C15 1.504(3)
C10 W1 2.4431(19)
C11 C12 1.421(3)
C11 C16 1.505(3)
C11 W1 2.421(2)
C12 C13 1.435(3)
C12 C17 1.507(3)
C12 W1 2.3652(19)
C13 C14 1.437(3)
C13 C18 1.501(3)
C13 W1 2.344(2)
C14 C19 1.512(3)
C14 W1 2.401(2)
N1 O1 1.239(2)
N1 W1 1.7672(18)

loop_
_geom_torsion_atom_site_label_1
_geom_torsion_atom_site_label_2
_geom_torsion_atom_site_label_3
_geom_torsion_atom_site_label_4
_geom_torsion
O2 C1 C2 C3 26.5(2)
O2 C1 C2 W1 110.5(2)
C1 C2 C3 C4 -0.6(2)
W1 C2 C3 C4 -127.20(15)
C1 C2 C3 C5 123.3(2)
W1 C2 C3 C5 -3.28(18)
C1 C2 C3 W1 126.59(16)
C5 C3 C4 O2 -154.53(18)
C2 C3 C4 O2 -26.5(2)
W1 C3 C4 O2 -84.7(2)
C4 C3 C5 C6 -109.8(2)
C2 C3 C5 C6 133.70(19)
W1 C3 C5 C6 130.47(19)
C4 C3 C5 W1 119.77(18)
C2 C3 C5 W1 3.23(17)
C3 C5 C6 C8 -52.6(3)
W1 C5 C6 C8 45.3(3)
C3 C5 C6 C9 -172.94(19)
W1 C5 C6 C9 -75.0(2)
C3 C5 C6 C7 69.0(2)
W1 C5 C6 C7 166.93(16)
C14 C10 C11 C12 0.3(2)
C15 C10 C11 C12 173.09(19)
W1 C10 C11 C12 -62.39(14)
C14 C10 C11 C16 -172.9(2)
C15 C10 C11 C16 -0.1(3)
W1 C10 C11 C16 124.4(2)
C14 C10 C11 W1 62.68(14)
C15 C10 C11 W1 -124.5(2)
C10 C11 C12 C13 0.1(2)
C16 C11 C12 C13 173.1(2)
W1 C11 C12 C13 -64.28(14)
C10 C11 C12 C17 -175.8(2)
C16 C11 C12 C17 -2.8(4)
W1 C11 C12 C17 119.8(2)
C10 C11 C12 W1 64.38(14)
C16 C11 C12 W1 -122.6(2)
C11 C12 C13 C14 -0.5(2)
C17 C12 C13 C14 175.62(19)
W1 C12 C13 C14 -66.99(14)
C11 C12 C13 C18 -174.9(2)
C17 C12 C13 C18 1.2(3)
W1 C12 C13 C18 118.6(2)
C11 C12 C13 W1 66.54(14)
C17 C12 C13 W1 -117.4(2)
C11 C10 C14 C13 -0.6(2)
C15 C10 C14 C13 -173.1(2)
W1 C10 C14 C13 62.64(14)
C11 C10 C14 C19 174.2(2)
C15 C10 C14 C19 1.6(4)
W1 C10 C14 C19 -122.6(2)
C11 C10 C14 W1 -63.21(14)
C15 C10 C14 W1 124.2(2)
C12 C13 C14 C10 0.6(2)
C18 C13 C14 C10 174.9(2)
W1 C13 C14 C10 -65.37(14)
C12 C13 C14 C19 -174.21(19)
C18 C13 C14 C19 0.0(3)
W1 C13 C14 C19 119.8(2)
C12 C13 C14 W1 66.00(14)
C18 C13 C14 W1 -119.8(2)
C3 C4 O2 C1 45.3(2)
C2 C1 O2 C4 -44.5(2)
O1 N1 W1 C2 -132.6(8)
O1 N1 W1 C5 142.2(8)
O1 N1 W1 C13 -10.0(9)
O1 N1 W1 C12 25.7(9)
O1 N1 W1 C3 -176.2(8)
O1 N1 W1 C14 -29.6(9)
O1 N1 W1 C11 44.1(9)
O1 N1 W1 C10 6.7(10)
C1 C2 W1 N1 167.0(2)
C3 C2 W1 N1 -96.56(12)
C1 C2 W1 C5 -94.3(2)
C3 C2 W1 C5 2.16(12)
C1 C2 W1 C13 65.5(2)
C3 C2 W1 C13 161.96(10)
C1 C2 W1 C12 45.3(3)
C3 C2 W1 C12 141.76(17)
C1 C2 W1 C3 -96.4(2)
C1 C2 W1 C14 39.0(2)
C3 C2 W1 C14 135.39(11)
C1 C2 W1 C11 -9.1(3)
C3 C2 W1 C11 87.29(14)
C1 C2 W1 C10 4.8(2)
C3 C2 W1 C10 101.27(11)
C6 C5 W1 N1 -21.5(2)
C3 C5 W1 N1 93.59(12)
C6 C5 W1 C2 -117.4(2)
C3 C5 W1 C2 -2.25(12)
C6 C5 W1 C13 96.8(2)
C3 C5 W1 C13 -148.06(14)
C6 C5 W1 C12 80.6(2)
C3 C5 W1 C12 -164.27(11)
C6 C5 W1 C3 -115.1(3)
C6 C5 W1 C14 149.47(17)
C3 C5 W1 C14 -95.41(14)
C6 C5 W1 C11 106.3(2)
C3 C5 W1 C11 -138.54(12)
C6 C5 W1 C10 139.6(2)
C3 C5 W1 C10 -105.33(12)
C12 C13 W1 N1 93.21(12)
C14 C13 W1 N1 -152.15(12)
C18 C13 W1 N1 -27.51(18)
C12 C13 W1 C2 -165.08(12)
C14 C13 W1 C2 -50.43(15)
C18 C13 W1 C2 74.21(19)
C12 C13 W1 C5 -25.9(2)
C14 C13 W1 C5 88.74(19)
C18 C13 W1 C5 -146.62(17)
C14 C13 W1 C12 114.64(17)
C18 C13 W1 C12 -120.7(2)
C12 C13 W1 C3 -128.5(2)
C14 C13 W1 C3 -13.8(3)
C18 C13 W1 C3 110.8(2)
C12 C13 W1 C14 -114.64(17)
C18 C13 W1 C14 124.6(2)
C12 C13 W1 C11 -37.15(11)
C14 C13 W1 C11 77.49(13)
C18 C13 W1 C11 -157.9(2)
C12 C13 W1 C10 -77.89(12)
C14 C13 W1 C10 36.76(11)
C18 C13 W1 C10 161.4(2)
C11 C12 W1 N1 153.59(12)
C13 C12 W1 N1 -91.03(12)
C17 C12 W1 N1 28.54(18)
C11 C12 W1 C2 -84.8(2)
C13 C12 W1 C2 30.6(2)
C17 C12 W1 C2 150.17(19)
C11 C12 W1 C5 49.98(14)
C13 C12 W1 C5 165.36(12)
C17 C12 W1 C5 -75.07(19)
C11 C12 W1 C13 -115.37(17)
C17 C12 W1 C13 119.6(2)
C11 C12 W1 C3 27.0(2)
C13 C12 W1 C3 142.42(16)
C17 C12 W1 C3 -98.0(2)
C11 C12 W1 C14 -77.33(13)
C13 C12 W1 C14 38.05(12)
C17 C12 W1 C14 157.6(2)
C13 C12 W1 C11 115.37(17)
C17 C12 W1 C11 -125.1(2)
C11 C12 W1 C10 -36.50(12)
C13 C12 W1 C10 78.87(13)
C17 C12 W1 C10 -161.6(2)
C4 C3 W1 N1 167.56(19)
C5 C3 W1 N1 -93.45(13)
C2 C3 W1 N1 89.82(12)
C4 C3 W1 C2 77.7(2)
C5 C3 W1 C2 176.72(18)
C4 C3 W1 C5 -99.0(2)
C2 C3 W1 C5 -176.72(18)
C4 C3 W1 C13 29.6(3)
C5 C3 W1 C13 128.6(2)
C2 C3 W1 C13 -48.1(2)
C4 C3 W1 C12 -66.4(3)
C5 C3 W1 C12 32.6(2)
C2 C3 W1 C12 -144.09(15)
C4 C3 W1 C14 20.0(2)
C5 C3 W1 C14 119.00(12)
C2 C3 W1 C14 -57.72(14)
C4 C3 W1 C11 -49.0(2)
C5 C3 W1 C11 49.97(13)
C2 C3 W1 C11 -126.75(11)
C4 C3 W1 C10 -13.8(2)
C5 C3 W1 C10 85.18(12)
C2 C3 W1 C10 -91.54(12)
C10 C14 W1 N1 151.46(12)
C13 C14 W1 N1 35.33(15)
C19 C14 W1 N1 -84.2(2)
C10 C14 W1 C2 -105.42(12)
C13 C14 W1 C2 138.45(13)
C19 C14 W1 C2 18.97(19)
C10 C14 W1 C5 -17.46(16)
C13 C14 W1 C5 -133.59(14)
C19 C14 W1 C5 106.92(19)
C10 C14 W1 C13 116.13(17)
C19 C14 W1 C13 -119.5(2)
C10 C14 W1 C12 77.81(12)
C13 C14 W1 C12 -38.32(12)
C19 C14 W1 C12 -157.8(2)
C10 C14 W1 C3 -69.79(14)
C13 C14 W1 C3 174.08(12)
C19 C14 W1 C3 54.6(2)
C10 C14 W1 C11 36.78(11)
C13 C14 W1 C11 -79.35(13)
C19 C14 W1 C11 161.2(2)
C13 C14 W1 C10 -116.13(17)
C19 C14 W1 C10 124.4(2)
C12 C11 W1 N1 -33.62(15)
C10 C11 W1 N1 -150.62(13)
C16 C11 W1 N1 88.1(2)
C12 C11 W1 C2 141.59(13)
C10 C11 W1 C2 24.59(19)
C16 C11 W1 C2 -96.6(2)
C12 C11 W1 C5 -135.93(13)
C10 C11 W1 C5 107.07(14)
C16 C11 W1 C5 -14.16(19)
C12 C11 W1 C13 38.19(12)
C10 C11 W1 C13 -78.81(14)
C16 C11 W1 C13 160.0(2)
C10 C11 W1 C12 -117.00(18)
C16 C11 W1 C12 121.8(2)
C12 C11 W1 C3 -166.11(12)
C10 C11 W1 C3 76.89(14)
C16 C11 W1 C3 -44.3(2)
C12 C11 W1 C14 80.14(13)
C10 C11 W1 C14 -36.87(12)
C16 C11 W1 C14 -158.1(2)
C12 C11 W1 C10 117.00(18)
C16 C11 W1 C10 -121.2(2)
C14 C10 W1 N1 -57.4(2)
C11 C10 W1 N1 59.2(2)
C15 C10 W1 N1 179.61(18)
C14 C10 W1 C2 80.73(13)
C11 C10 W1 C2 -162.71(13)
C15 C10 W1 C2 -42.3(2)
C14 C10 W1 C5 167.22(12)
C11 C10 W1 C5 -76.22(14)
C15 C10 W1 C5 44.2(2)
C14 C10 W1 C13 -37.65(12)
C11 C10 W1 C13 78.91(14)
C15 C10 W1 C13 -160.7(2)
C14 C10 W1 C12 -79.85(13)
C11 C10 W1 C12 36.71(12)
C15 C10 W1 C12 157.2(2)
C14 C10 W1 C3 125.57(12)
C11 C10 W1 C3 -117.87(13)
C15 C10 W1 C3 2.6(2)
C11 C10 W1 C14 116.56(18)
C15 C10 W1 C14 -123.0(2)
C14 C10 W1 C11 -116.56(18)
C15 C10 W1 C11 120.4(2)
